data_7038113
loop_
_publ_author_name
'Kuzyaev, D. M.'
'Balashova, T. V.'
'Burin, M. E.'
'Fukin, G. K.'
'Rumyantcev, R. V.'
'Pushkarev, A. P.'
'Ilichev, V. A.'
'Grishin, I. D.'
'Vorozhtsov, D. L.'
'Bochkarev, M. N.'

_publ_section_title
;
 Synthesis, structure and luminescent properties of lanthanide
 fluoroalkoxides.
;
_journal_issue 8
_journal_name_full 'Dalton transactions (Cambridge, England : 2003)'
_journal_page_first 3464
_journal_page_last 3472
_journal_paper_doi 10.1039/c5dt04636j
_journal_volume 45
_journal_year 2016
_chemical_formula_sum 'C42 H22 Ce2 F36 N4 O6'
_chemical_formula_weight 1642.87
_chemical_name_systematic
;
 ?
;
_space_group_crystal_system monoclinic
_space_group_IT_number 14
_space_group_name_Hall '-P 2yn'
_space_group_name_H-M_alt 'P 1 21/n 1'
_symmetry_space_group_name_Hall '-P 2yn'
_symmetry_space_group_name_H-M 'P 1 21/n 1'
_atom_sites_solution_hydrogens geom
_audit_creation_method SHELXL-2013
_audit_update_record
;
2015-11-17 deposited with the CCDC.
2016-01-05 downloaded from the CCDC.
;
_cell_angle_alpha 90
_cell_angle_beta 100.8980(14)
_cell_angle_gamma 90
_cell_formula_units_Z 2
_cell_length_a 9.54922(17)
_cell_length_b 20.5060(3)
_cell_length_c 13.29116(17)
_cell_measurement_reflns_used 15481
_cell_measurement_temperature 100(2)
_cell_measurement_theta_max 32.3576
_cell_measurement_theta_min 3.0637
_cell_volume 2555.69(7)
_computing_cell_refinement 'CrysAlis Pro, Agilent Technologies'
_computing_data_collection 'CrysAlis Pro, Agilent Technologies'
_computing_data_reduction 'CrysAlis Pro, Agilent Technologies'
_computing_molecular_graphics 'SHELX-2013 (Sheldrick, 2013)'
_computing_publication_material 'SHELX-2013 (Sheldrick, 2013)'
_computing_structure_refinement 'SHELX-2013 (Sheldrick, 2013)'
_computing_structure_solution 'SHELX-2013 (Sheldrick, 2013)'
_diffrn_ambient_temperature 100(2)
_diffrn_detector_area_resol_mean 16.0704
_diffrn_measured_fraction_theta_full 0.995
_diffrn_measured_fraction_theta_max 0.997
_diffrn_measurement_device_type 'Xcalibur, Eos'
_diffrn_measurement_method '\w scans'
_diffrn_radiation_type MoK\a
_diffrn_radiation_wavelength 0.71073
_diffrn_reflns_av_R_equivalents 0.0544
_diffrn_reflns_av_unetI/netI 0.0332
_diffrn_reflns_laue_measured_fraction_full 0.995
_diffrn_reflns_laue_measured_fraction_max 0.997
_diffrn_reflns_limit_h_max 13
_diffrn_reflns_limit_h_min -13
_diffrn_reflns_limit_k_max 28
_diffrn_reflns_limit_k_min -28
_diffrn_reflns_limit_l_max 18
_diffrn_reflns_limit_l_min -18
_diffrn_reflns_number 53354
_diffrn_reflns_point_group_measured_fraction_full 0.995
_diffrn_reflns_point_group_measured_fraction_max 0.997
_diffrn_reflns_theta_full 25.242
_diffrn_reflns_theta_max 29.999
_diffrn_reflns_theta_min 3.070
_exptl_absorpt_coefficient_mu 1.943
_exptl_absorpt_correction_T_max 1.00000
_exptl_absorpt_correction_T_min 0.70402
_exptl_absorpt_correction_type multi-scan
_exptl_absorpt_process_details
;
CrysAlisPro, Agilent Technologies, Version 1.171.35.19
Empirical absorption correction using spherical harmonics, implemented
in SCALE3 ABSPACK scaling algorithm.
;
_exptl_crystal_colour yellow
_exptl_crystal_density_diffrn 2.135
_exptl_crystal_description plate
_exptl_crystal_F_000 1580
_exptl_crystal_size_max 0.200
_exptl_crystal_size_mid 0.100
_exptl_crystal_size_min 0.050
_refine_diff_density_max 0.877
_refine_diff_density_min -0.957
_refine_diff_density_rms 0.109
_refine_ls_extinction_method none
_refine_ls_goodness_of_fit_ref 1.052
_refine_ls_hydrogen_treatment constr
_refine_ls_matrix_type full
_refine_ls_number_parameters 402
_refine_ls_number_reflns 7440
_refine_ls_number_restraints 6
_refine_ls_restrained_S_all 1.055
_refine_ls_R_factor_all 0.0434
_refine_ls_R_factor_gt 0.0320
_refine_ls_shift/su_max 0.001
_refine_ls_shift/su_mean 0.000
_refine_ls_structure_factor_coef Fsqd
_refine_ls_weighting_details 'w=1/[\s^2^(Fo^2^)+(0.0240P)^2^+4.3500P] where P=(Fo^2^+2Fc^2^)/3'
_refine_ls_weighting_scheme calc
_refine_ls_wR_factor_gt 0.0660
_refine_ls_wR_factor_ref 0.0694
_reflns_Friedel_coverage 0.000
_reflns_number_gt 6268
_reflns_number_total 7440
_reflns_threshold_expression 'I > 2\s(I)'
_cod_data_source_file c5dt04636j2.cif
_cod_data_source_block cennocf3
_cod_depositor_comments 'Adding full bibliography for 7038111--7038116.cif.'
_cod_database_code 7038113
_shelx_space_group_comment
;
The symmetry employed for this shelxl refinement is uniquely defined
by the following loop, which should always be used as a source of
symmetry information in preference to the above space-group names.
They are only intended as comments.
;
_shelx_estimated_absorpt_t_min 0.697
_shelx_estimated_absorpt_t_max 0.909
_shelxl_version_number 2013-4

loop_
_space_group_symop_operation_xyz
'x, y, z'
'-x+1/2, y+1/2, -z+1/2'
'-x, -y, -z'
'x-1/2, -y-1/2, z-1/2'

loop_
_atom_site_label
_atom_site_type_symbol
_atom_site_fract_x
_atom_site_fract_y
_atom_site_fract_z
_atom_site_U_iso_or_equiv
_atom_site_adp_type
_atom_site_occupancy
_atom_site_site_symmetry_order
_atom_site_calc_flag
_atom_site_refinement_flags_posn
_atom_site_refinement_flags_adp
_atom_site_refinement_flags_occupancy
_atom_site_disorder_assembly
_atom_site_disorder_group
Ce1 Ce 0.02290(2) 0.06819(2) 0.11631(2) 0.01347(3) Uani 1 1 d . . . . .
N1 N -0.00236(19) 0.08562(9) 0.30954(13) 0.0159(4) Uani 1 1 d . . . . .
N2 N 0.1740(2) -0.00864(9) 0.25742(14) 0.0171(4) Uani 1 1 d . . . . .
C1 C -0.0933(2) 0.12864(11) 0.33594(17) 0.0195(5) Uani 1 1 d . . . . .
H1A H -0.1585 0.1495 0.2828 0.023 Uiso 1 1 calc R U . . .
C2 C -0.0986(3) 0.14493(12) 0.43749(17) 0.0236(5) Uani 1 1 d . . . . .
H2A H -0.1672 0.1751 0.4525 0.028 Uiso 1 1 calc R U . . .
C3 C -0.0027(3) 0.11644(11) 0.51463(17) 0.0229(5) Uani 1 1 d . . . . .
H3A H -0.0023 0.1277 0.5840 0.028 Uiso 1 1 calc R U . . .
C4 C 0.0952(2) 0.07033(11) 0.49064(16) 0.0198(4) Uani 1 1 d . . . . .
C5 C 0.1988(3) 0.03805(12) 0.56742(17) 0.0237(5) Uani 1 1 d . . . . .
H5A H 0.2040 0.0487 0.6376 0.028 Uiso 1 1 calc R U . . .
C6 C 0.2883(3) -0.00689(11) 0.54150(17) 0.0237(5) Uani 1 1 d . . . . .
H6A H 0.3562 -0.0271 0.5937 0.028 Uiso 1 1 calc R U . . .
C7 C 0.2831(2) -0.02500(11) 0.43603(17) 0.0189(5) Uani 1 1 d . . . . .
C8 C 0.3726(3) -0.07294(11) 0.40629(18) 0.0237(5) Uani 1 1 d . . . . .
H8A H 0.4400 -0.0951 0.4564 0.028 Uiso 1 1 calc R U . . .
C9 C 0.3618(3) -0.08740(12) 0.30441(19) 0.0256(5) Uani 1 1 d . . . . .
H9A H 0.4215 -0.1195 0.2829 0.031 Uiso 1 1 calc R U . . .
C10 C 0.2606(3) -0.05373(11) 0.23222(18) 0.0217(5) Uani 1 1 d . . . . .
H10A H 0.2540 -0.0639 0.1617 0.026 Uiso 1 1 calc R U . . .
C11 C 0.1836(2) 0.00594(10) 0.35905(15) 0.0154(4) Uani 1 1 d . . . . .
C12 C 0.0900(2) 0.05531(10) 0.38639(16) 0.0160(4) Uani 1 1 d . . . . .
O1 O 0.22072(17) 0.12793(8) 0.15993(12) 0.0209(3) Uani 1 1 d . . . . .
C13 C 0.3104(2) 0.17364(11) 0.21173(18) 0.0210(5) Uani 1 1 d . . . . .
H13A H 0.2609 0.1948 0.2631 0.025 Uiso 1 1 calc R U . . .
C14 C 0.4457(3) 0.14111(13) 0.2695(2) 0.0313(6) Uani 1 1 d . . . . .
F1 F 0.4132(2) 0.10012(9) 0.33927(14) 0.0548(5) Uani 1 1 d . . . . .
F2 F 0.5150(2) 0.10790(11) 0.20893(17) 0.0640(6) Uani 1 1 d . . . . .
F3 F 0.53973(19) 0.18321(10) 0.32081(15) 0.0556(5) Uani 1 1 d . . . . .
C15 C 0.3440(3) 0.22611(13) 0.1390(2) 0.0318(6) Uani 1 1 d . . . . .
F4 F 0.2254(2) 0.25563(8) 0.09252(16) 0.0524(5) Uani 1 1 d . . . . .
F5 F 0.40603(19) 0.20218(9) 0.06474(13) 0.0465(5) Uani 1 1 d . . . . .
F6 F 0.4306(2) 0.27275(8) 0.18630(15) 0.0543(5) Uani 1 1 d . . . . .
O2 O -0.13444(18) 0.14720(8) 0.07555(13) 0.0240(4) Uani 1 1 d D . . . .
C16 C -0.2241(3) 0.19980(13) 0.0598(2) 0.0200(6) Uani 0.7486(13) 1 d D . P A 1
H16A H -0.2982 0.1943 0.1032 0.024 Uiso 0.7486(13) 1 calc R U P A 1
C17 C -0.13780(15) 0.26375(6) 0.09453(11) 0.0312(9) Uani 0.7486(13) 1 d D . P A 1
F7 F -0.05344(18) 0.25389(6) 0.18498(11) 0.0384(5) Uani 0.7486(13) 1 calc R . P A 1
F8 F -0.22801(15) 0.31208(6) 0.10234(16) 0.0523(7) Uani 0.7486(13) 1 calc R . P A 1
F9 F -0.05888(19) 0.27942(7) 0.02570(12) 0.0455(6) Uani 0.7486(13) 1 calc R . P A 1
C18 C -0.30165(12) 0.20233(6) -0.05585(9) 0.0249(7) Uani 0.7486(13) 1 d D . P A 1
F10 F -0.20562(12) 0.19708(8) -0.11599(9) 0.0311(4) Uani 0.7486(13) 1 calc R . P A 1
F11 F -0.37062(17) 0.25870(6) -0.07427(9) 0.0373(5) Uani 0.7486(13) 1 calc R . P A 1
F12 F -0.39416(15) 0.15335(7) -0.07487(9) 0.0328(5) Uani 0.7486(13) 1 calc R . P A 1
C16' C -0.1437(8) 0.2138(3) 0.0436(5) 0.0200(6) Uani 0.2514(13) 1 d D . P A 2
H16B H -0.0534 0.2248 0.0196 0.024 Uiso 0.2514(13) 1 calc R U P A 2
C17' C -0.1567(5) 0.26059(18) 0.1333(3) 0.0312(9) Uani 0.2514(13) 1 d D . P A 2
F7' F -0.0446(5) 0.2528(2) 0.2086(3) 0.0384(5) Uani 0.2514(13) 1 calc R . P A 2
F8' F -0.2755(5) 0.2472(2) 0.1677(4) 0.0523(7) Uani 0.2514(13) 1 calc R . P A 2
F9' F -0.1611(6) 0.32191(18) 0.1002(3) 0.0455(6) Uani 0.2514(13) 1 calc R . P A 2
C18' C -0.2685(4) 0.21946(17) -0.0502(3) 0.0249(7) Uani 0.2514(13) 1 d D . P A 2
F10' F -0.2352(4) 0.1872(2) -0.1292(3) 0.0311(4) Uani 0.2514(13) 1 calc R . P A 2
F11' F -0.2907(5) 0.28193(18) -0.0751(3) 0.0373(5) Uani 0.2514(13) 1 calc R . P A 2
F12' F -0.3863(4) 0.1942(2) -0.0263(3) 0.0328(5) Uani 0.2514(13) 1 calc R . P A 2
O3 O -0.11865(16) -0.02678(7) 0.02893(11) 0.0180(3) Uani 1 1 d . . . . .
C19 C -0.2327(2) -0.05970(10) 0.05820(16) 0.0176(4) Uani 1 1 d . . . . .
H19A H -0.2962 -0.0767 -0.0049 0.021 Uiso 1 1 calc R U . . .
C20 C -0.1764(3) -0.11770(12) 0.12649(18) 0.0232(5) Uani 1 1 d . . . . .
F13 F -0.09363(16) -0.09876(8) 0.21585(11) 0.0304(4) Uani 1 1 d . . . . .
F14 F -0.09432(17) -0.15524(7) 0.07928(12) 0.0346(4) Uani 1 1 d . . . . .
F15 F -0.27963(17) -0.15512(8) 0.15016(13) 0.0381(4) Uani 1 1 d . . . . .
C21 C -0.3171(2) -0.01219(11) 0.11028(17) 0.0204(5) Uani 1 1 d . . . . .
F16 F -0.22998(14) 0.02057(7) 0.18672(10) 0.0235(3) Uani 1 1 d . . . . .
F17 F -0.41872(15) -0.04007(8) 0.15275(11) 0.0298(3) Uani 1 1 d . . . . .
F18 F -0.37854(15) 0.03303(7) 0.04473(11) 0.0264(3) Uani 1 1 d . . . . .

loop_
_atom_site_aniso_label
_atom_site_aniso_U_11
_atom_site_aniso_U_22
_atom_site_aniso_U_33
_atom_site_aniso_U_23
_atom_site_aniso_U_13
_atom_site_aniso_U_12
Ce1 0.01599(5) 0.01389(5) 0.01004(4) -0.00065(4) 0.00117(4) 0.00053(5)
N1 0.0165(8) 0.0167(8) 0.0139(8) -0.0005(6) 0.0013(6) -0.0009(7)
N2 0.0200(9) 0.0151(8) 0.0157(8) 0.0004(7) 0.0021(7) 0.0008(7)
C1 0.0215(10) 0.0204(10) 0.0166(9) -0.0015(8) 0.0039(8) 0.0009(8)
C2 0.0272(11) 0.0256(11) 0.0189(10) -0.0042(9) 0.0070(9) 0.0004(9)
C3 0.0302(12) 0.0242(11) 0.0154(9) -0.0062(8) 0.0068(8) -0.0038(9)
C4 0.0238(10) 0.0208(10) 0.0144(9) -0.0015(8) 0.0026(8) -0.0056(9)
C5 0.0297(12) 0.0270(11) 0.0127(9) 0.0012(9) -0.0002(9) -0.0031(10)
C6 0.0271(12) 0.0237(11) 0.0168(10) 0.0060(9) -0.0049(9) -0.0025(9)
C7 0.0199(10) 0.0175(9) 0.0177(9) 0.0031(8) -0.0005(8) -0.0024(8)
C8 0.0247(11) 0.0209(10) 0.0235(10) 0.0057(9) -0.0004(9) 0.0016(9)
C9 0.0263(12) 0.0237(11) 0.0266(11) 0.0030(9) 0.0041(9) 0.0075(9)
C10 0.0255(11) 0.0201(10) 0.0191(10) 0.0000(8) 0.0031(9) 0.0040(9)
C11 0.0173(9) 0.0143(9) 0.0142(9) 0.0022(7) 0.0019(7) -0.0027(7)
C12 0.0177(9) 0.0170(9) 0.0132(8) -0.0003(7) 0.0024(7) -0.0042(7)
O1 0.0213(8) 0.0190(7) 0.0204(7) 0.0013(6) -0.0013(6) -0.0048(6)
C13 0.0221(10) 0.0178(10) 0.0233(10) -0.0015(8) 0.0052(8) -0.0042(8)
C14 0.0253(12) 0.0323(13) 0.0329(13) 0.0044(11) -0.0033(10) -0.0072(10)
F1 0.0446(10) 0.0594(11) 0.0497(10) 0.0340(8) -0.0183(8) -0.0202(8)
F2 0.0468(11) 0.0695(13) 0.0746(14) -0.0012(11) 0.0091(10) 0.0333(9)
F3 0.0406(10) 0.0595(11) 0.0550(11) 0.0099(9) -0.0206(9) -0.0275(8)
C15 0.0327(13) 0.0251(12) 0.0355(13) 0.0039(10) 0.0013(11) -0.0084(10)
F4 0.0484(11) 0.0338(9) 0.0699(12) 0.0269(8) -0.0019(9) 0.0040(8)
F5 0.0529(10) 0.0562(11) 0.0355(8) 0.0040(8) 0.0212(7) -0.0155(9)
F6 0.0701(12) 0.0318(8) 0.0556(11) 0.0041(8) -0.0019(10) -0.0318(8)
O2 0.0262(8) 0.0186(7) 0.0258(8) 0.0040(6) 0.0015(7) 0.0081(6)
C16 0.0175(12) 0.0196(12) 0.0227(13) 0.0048(11) 0.0037(10) 0.0037(11)
C17 0.0310(16) 0.0187(12) 0.041(2) -0.0010(14) 0.0007(16) 0.0042(11)
F7 0.0418(10) 0.0285(8) 0.0381(11) -0.0037(8) -0.0096(9) -0.0020(7)
F8 0.0603(15) 0.0234(10) 0.0661(15) -0.0128(10) -0.0060(13) 0.0185(10)
F9 0.0474(13) 0.0365(11) 0.0490(13) 0.0119(10) 0.0001(10) -0.0187(10)
C18 0.0250(15) 0.0203(14) 0.0283(13) 0.0006(12) 0.0025(11) 0.0033(12)
F10 0.0362(10) 0.0324(9) 0.0248(8) 0.0002(7) 0.0065(7) 0.0039(8)
F11 0.0436(13) 0.0308(10) 0.0318(9) 0.0002(8) -0.0072(10) 0.0198(9)
F12 0.0270(9) 0.0358(10) 0.0330(10) -0.0024(8) -0.0010(8) -0.0017(9)
C16' 0.0175(12) 0.0196(12) 0.0227(13) 0.0048(11) 0.0037(10) 0.0037(11)
C17' 0.0310(16) 0.0187(12) 0.041(2) -0.0010(14) 0.0007(16) 0.0042(11)
F7' 0.0418(10) 0.0285(8) 0.0381(11) -0.0037(8) -0.0096(9) -0.0020(7)
F8' 0.0603(15) 0.0234(10) 0.0661(15) -0.0128(10) -0.0060(13) 0.0185(10)
F9' 0.0474(13) 0.0365(11) 0.0490(13) 0.0119(10) 0.0001(10) -0.0187(10)
C18' 0.0250(15) 0.0203(14) 0.0283(13) 0.0006(12) 0.0025(11) 0.0033(12)
F10' 0.0362(10) 0.0324(9) 0.0248(8) 0.0002(7) 0.0065(7) 0.0039(8)
F11' 0.0436(13) 0.0308(10) 0.0318(9) 0.0002(8) -0.0072(10) 0.0198(9)
F12' 0.0270(9) 0.0358(10) 0.0330(10) -0.0024(8) -0.0010(8) -0.0017(9)
O3 0.0209(7) 0.0205(7) 0.0141(6) -0.0021(6) 0.0075(5) -0.0027(6)
C19 0.0207(10) 0.0193(10) 0.0132(8) -0.0009(8) 0.0042(7) -0.0051(8)
C20 0.0241(11) 0.0264(11) 0.0196(10) 0.0015(9) 0.0056(8) -0.0014(9)
F13 0.0325(8) 0.0373(8) 0.0189(6) 0.0011(6) -0.0013(6) 0.0022(7)
F14 0.0425(9) 0.0281(7) 0.0349(8) -0.0030(6) 0.0119(7) 0.0067(7)
F15 0.0359(8) 0.0330(8) 0.0466(9) 0.0147(7) 0.0109(7) -0.0075(7)
C21 0.0159(10) 0.0262(11) 0.0183(10) -0.0023(8) 0.0015(8) -0.0050(8)
F16 0.0230(6) 0.0292(7) 0.0178(6) -0.0093(5) 0.0029(5) -0.0021(6)
F17 0.0257(7) 0.0358(8) 0.0319(7) -0.0043(6) 0.0154(6) -0.0092(6)
F18 0.0219(7) 0.0280(7) 0.0270(7) 0.0009(6) -0.0015(6) -0.0005(6)

loop_
_atom_type_symbol
_atom_type_description
_atom_type_scat_dispersion_real
_atom_type_scat_dispersion_imag
_atom_type_scat_source
C C 0.0033 0.0016 'International Tables Vol C Tables 4.2.6.8 and 6.1.1.4'
H H 0.0000 0.0000 'International Tables Vol C Tables 4.2.6.8 and 6.1.1.4'
N N 0.0061 0.0033 'International Tables Vol C Tables 4.2.6.8 and 6.1.1.4'
O O 0.0106 0.0060 'International Tables Vol C Tables 4.2.6.8 and 6.1.1.4'
F F 0.0171 0.0103 'International Tables Vol C Tables 4.2.6.8 and 6.1.1.4'
Ce Ce -0.2486 2.6331 'International Tables Vol C Tables 4.2.6.8 and 6.1.1.4'

loop_
_geom_angle_atom_site_label_1
_geom_angle_atom_site_label_2
_geom_angle_atom_site_label_3
_geom_angle
_geom_angle_site_symmetry_1
_geom_angle_site_symmetry_3
O2 Ce1 O1 99.46(6) . .
O2 Ce1 O3 113.65(6) . 3
O1 Ce1 O3 88.35(6) . 3
O2 Ce1 O3 99.96(6) . .
O1 Ce1 O3 153.53(6) . .
O3 Ce1 O3 67.40(6) 3 .
O2 Ce1 N1 87.50(6) . .
O1 Ce1 N1 84.37(6) . .
O3 Ce1 N1 158.54(5) 3 .
O3 Ce1 N1 114.27(5) . .
O2 Ce1 N2 149.60(6) . .
O1 Ce1 N2 79.76(6) . .
O3 Ce1 N2 96.74(5) 3 .
O3 Ce1 N2 92.25(5) . .
N1 Ce1 N2 62.12(6) . .
O2 Ce1 F16 76.00(5) . .
O1 Ce1 F16 144.16(5) . .
O3 Ce1 F16 126.44(4) 3 .
O3 Ce1 F16 59.06(4) . .
N1 Ce1 F16 60.10(5) . .
N2 Ce1 F16 86.96(5) . .
O2 Ce1 Ce1 110.03(4) . 3
O1 Ce1 Ce1 122.02(4) . 3
O3 Ce1 Ce1 34.35(4) 3 3
O3 Ce1 Ce1 33.04(3) . 3
N1 Ce1 Ce1 143.22(4) . 3
N2 Ce1 Ce1 95.36(4) . 3
F16 Ce1 Ce1 92.09(3) . 3
C1 N1 C12 117.76(18) . .
C1 N1 Ce1 121.92(14) . .
C12 N1 Ce1 119.94(14) . .
C10 N2 C11 118.22(18) . .
C10 N2 Ce1 121.13(14) . .
C11 N2 Ce1 119.54(13) . .
N1 C1 C2 123.8(2) . .
C3 C2 C1 118.6(2) . .
C2 C3 C4 119.7(2) . .
C3 C4 C12 117.8(2) . .
C3 C4 C5 123.0(2) . .
C12 C4 C5 119.2(2) . .
C6 C5 C4 121.2(2) . .
C5 C6 C7 121.3(2) . .
C8 C7 C11 118.2(2) . .
C8 C7 C6 122.8(2) . .
C11 C7 C6 119.0(2) . .
C9 C8 C7 119.5(2) . .
C8 C9 C10 118.8(2) . .
N2 C10 C9 123.4(2) . .
N2 C11 C7 121.9(2) . .
N2 C11 C12 118.21(18) . .
C7 C11 C12 119.89(19) . .
N1 C12 C4 122.2(2) . .
N1 C12 C11 118.32(18) . .
C4 C12 C11 119.49(19) . .
C13 O1 Ce1 157.89(15) . .
O1 C13 C15 110.67(19) . .
O1 C13 C14 110.14(19) . .
C15 C13 C14 111.6(2) . .
F2 C14 F1 108.0(2) . .
F2 C14 F3 106.2(2) . .
F1 C14 F3 106.0(2) . .
F2 C14 C13 113.1(2) . .
F1 C14 C13 109.9(2) . .
F3 C14 C13 113.4(2) . .
F4 C15 F5 106.4(2) . .
F4 C15 F6 106.8(2) . .
F5 C15 F6 106.7(2) . .
F4 C15 C13 110.7(2) . .
F5 C15 C13 112.7(2) . .
F6 C15 C13 113.1(2) . .
C16 O2 Ce1 173.58(16) . .
C16' O2 Ce1 140.9(3) . .
O2 C16 C17 109.5(2) . .
O2 C16 C18 109.9(2) . .
C17 C16 C18 112.52(18) . .
F8 C17 F7 109.5 . .
F8 C17 F9 109.5 . .
F7 C17 F9 109.5 . .
F8 C17 C16 109.47(11) . .
F7 C17 C16 109.47(11) . .
F9 C17 C16 109.47(12) . .
F10 C18 F12 109.5 . .
F10 C18 F11 109.5 . .
F12 C18 F11 109.5 . .
F10 C18 C16 109.47(12) . .
F12 C18 C16 109.47(11) . .
F11 C18 C16 109.47(11) . .
O2 C16' C17' 111.9(4) . .
O2 C16' C18' 107.7(4) . .
C17' C16' C18' 114.0(5) . .
F8' C17' F9' 109.5 . .
F8' C17' F7' 109.5 . .
F9' C17' F7' 109.5 . .
F8' C17' C16' 109.5(3) . .
F9' C17' C16' 109.5(3) . .
F7' C17' C16' 109.5(3) . .
F11' C18' F12' 109.5 . .
F11' C18' F10' 109.5 . .
F12' C18' F10' 109.5 . .
F11' C18' C16' 109.5(3) . .
F12' C18' C16' 109.5(3) . .
F10' C18' C16' 109.5(3) . .
C19 O3 Ce1 118.71(12) . 3
C19 O3 Ce1 128.47(12) . .
Ce1 O3 Ce1 112.60(6) 3 .
O3 C19 C21 109.09(17) . .
O3 C19 C20 109.64(18) . .
C21 C19 C20 112.75(18) . .
F15 C20 F14 107.8(2) . .
F15 C20 F13 107.06(19) . .
F14 C20 F13 106.25(19) . .
F15 C20 C19 113.29(19) . .
F14 C20 C19 109.89(19) . .
F13 C20 C19 112.25(19) . .
F18 C21 F17 107.99(18) . .
F18 C21 F16 106.03(18) . .
F17 C21 F16 106.57(18) . .
F18 C21 C19 110.88(18) . .
F17 C21 C19 114.15(19) . .
F16 C21 C19 110.81(18) . .
C21 F16 Ce1 110.59(12) . .

loop_
_geom_bond_atom_site_label_1
_geom_bond_atom_site_label_2
_geom_bond_distance
_geom_bond_site_symmetry_2
Ce1 O2 2.2064(15) .
Ce1 O1 2.2340(15) .
Ce1 O3 2.4394(15) 3
Ce1 O3 2.5249(15) .
Ce1 N1 2.6488(18) .
Ce1 N2 2.6567(17) .
Ce1 F16 2.9182(14) .
Ce1 Ce1 4.1305(2) 3
N1 C1 1.331(3) .
N1 C12 1.366(3) .
N2 C10 1.325(3) .
N2 C11 1.370(3) .
C1 C2 1.400(3) .
C2 C3 1.369(3) .
C3 C4 1.408(3) .
C4 C12 1.411(3) .
C4 C5 1.441(3) .
C5 C6 1.345(4) .
C6 C7 1.442(3) .
C7 C8 1.407(3) .
C7 C11 1.409(3) .
C8 C9 1.371(3) .
C9 C10 1.407(3) .
C11 C12 1.442(3) .
O1 C13 1.365(3) .
C13 C15 1.521(3) .
C13 C14 1.527(3) .
C14 F2 1.323(4) .
C14 F1 1.331(3) .
C14 F3 1.336(3) .
C15 F4 1.329(3) .
C15 F5 1.337(3) .
C15 F6 1.341(3) .
O2 C16 1.368(3) .
O2 C16' 1.427(6) .
C16 C17 1.571(3) .
C16 C18 1.575(3) .
C17 F8 1.3300 .
C17 F7 1.3300 .
C17 F9 1.3300 .
C18 F10 1.3300 .
C18 F12 1.3300 .
C18 F11 1.3300 .
C16' C17' 1.554(6) .
C16' C18' 1.558(6) .
C17' F8' 1.3300 .
C17' F9' 1.3300 .
C17' F7' 1.3300 .
C18' F11' 1.3300 .
C18' F12' 1.3300 .
C18' F10' 1.3300 .
O3 C19 1.397(3) .
O3 Ce1 2.4395(15) 3
C19 C21 1.513(3) .
C19 C20 1.530(3) .
C20 F15 1.333(3) .
C20 F14 1.337(3) .
C20 F13 1.353(3) .
C21 F18 1.330(3) .
C21 F17 1.339(3) .
C21 F16 1.362(2) .
